data_4066066
loop_
_publ_author_name
'Song, Li-Cheng'
'Mei, Shu-Zhen'
'Feng, Cui-Ping'
'Gong, Feng-Hua'
'Ge, Jian-Hua'
'Hu, Qing-Mei'

_publ_section_title
;
 Reactions of Monoanions [(\m-RE)(\m-E)Fe2(CO)6]&#x2212;and Dianions
 [(\m-E)2Fe2(CO)6]2&#x2212;(E = Se, S) with N-Substituted Benzimidoyl
 Chlorides, Leading to Novel Butterfly Fe/E Cluster Complexes&#x2020;
;
_journal_issue 21
_journal_name_full Organometallics
_journal_page_first 5050
_journal_paper_doi 10.1021/om1002655
_journal_volume 29
_journal_year 2010
_chemical_formula_sum 'C32 H20 Fe2 N2 O6 S'
_chemical_formula_weight 672.26
_chemical_name_systematic
; 
 ? 
;
_space_group_IT_number 2
_symmetry_cell_setting triclinic
_symmetry_space_group_name_Hall '-P 1'
_symmetry_space_group_name_H-M 'P -1'
_atom_sites_solution_hydrogens geom
_atom_sites_solution_primary direct
_atom_sites_solution_secondary difmap
_audit_creation_method SHELXL-97
_cell_angle_alpha 102.605(14)
_cell_angle_beta 101.422(17)
_cell_angle_gamma 102.630(15)
_cell_formula_units_Z 2
_cell_length_a 8.835(8)
_cell_length_b 11.022(10)
_cell_length_c 16.683(15)
_cell_measurement_reflns_used 698
_cell_measurement_temperature 293(2)
_cell_measurement_theta_max 24.13
_cell_measurement_theta_min 2.94
_cell_volume 1495(2)
_computing_cell_refinement 'Bruker SMART'
_computing_data_collection 'Bruker SMART'
_computing_data_reduction 'Bruker SAINT'
_computing_molecular_graphics 'Bruker SHELXTL'
_computing_publication_material 'Bruker SHELXTL'
_computing_structure_refinement 'SHELXL-97 (Sheldrick, 1997)'
_computing_structure_solution 'SHELXS-97 (Sheldrick, 1990)'
_diffrn_ambient_temperature 293(2)
_diffrn_measured_fraction_theta_full 0.980
_diffrn_measured_fraction_theta_max 0.980
_diffrn_measurement_device_type 'CCD area detector'
_diffrn_measurement_method 'phi and omega scans'
_diffrn_radiation_monochromator graphite
_diffrn_radiation_source 'fine-focus sealed tube'
_diffrn_radiation_type MoK\a
_diffrn_radiation_wavelength 0.71073
_diffrn_reflns_av_R_equivalents 0.0348
_diffrn_reflns_av_sigmaI/netI 0.0885
_diffrn_reflns_limit_h_max 11
_diffrn_reflns_limit_h_min -4
_diffrn_reflns_limit_k_max 13
_diffrn_reflns_limit_k_min -13
_diffrn_reflns_limit_l_max 20
_diffrn_reflns_limit_l_min -20
_diffrn_reflns_number 8646
_diffrn_reflns_theta_full 26.53
_diffrn_reflns_theta_max 26.53
_diffrn_reflns_theta_min 1.29
_exptl_absorpt_coefficient_mu 1.088
_exptl_absorpt_correction_T_max 1.000000
_exptl_absorpt_correction_T_min 0.881141
_exptl_absorpt_correction_type multi-scan
_exptl_absorpt_process_details SADABS
_exptl_crystal_density_diffrn 1.494
_exptl_crystal_density_method 'not measured'
_exptl_crystal_F_000 684
_exptl_crystal_size_max 0.20
_exptl_crystal_size_mid 0.20
_exptl_crystal_size_min 0.15
_refine_diff_density_max 0.389
_refine_diff_density_min -0.343
_refine_diff_density_rms 0.092
_refine_ls_extinction_coef 0.0114(9)
_refine_ls_extinction_expression Fc^*^=kFc[1+0.001xFc^2^\l^3^/sin(2\q)]^-1/4^
_refine_ls_extinction_method SHELXL
_refine_ls_goodness_of_fit_ref 0.992
_refine_ls_hydrogen_treatment constr
_refine_ls_matrix_type full
_refine_ls_number_parameters 390
_refine_ls_number_reflns 6090
_refine_ls_number_restraints 0
_refine_ls_restrained_S_all 0.992
_refine_ls_R_factor_all 0.0996
_refine_ls_R_factor_gt 0.0479
_refine_ls_shift/su_max 0.001
_refine_ls_shift/su_mean 0.000
_refine_ls_structure_factor_coef Fsqd
_refine_ls_weighting_details 'calc w=1/[\s^2^(Fo^2^)+(0.0509P)^2^+0.0000P] where P=(Fo^2^+2Fc^2^)/3'
_refine_ls_weighting_scheme calc
_refine_ls_wR_factor_gt 0.0908
_refine_ls_wR_factor_ref 0.1199
_reflns_number_gt 3794
_reflns_number_total 6090
_reflns_threshold_expression >2sigma(I)
_cod_data_source_file om1002655_si_006.cif
_cod_data_source_block 021216d
_cod_depositor_comments
;
The following automatic conversions were performed:

'_symmetry_cell_setting' value 'Triclinic' changed to 'triclinic'
according to /home/saulius/struct/CIF-dictionaries/cif_core.dic
dictionary named 'cif_core.dic' version 2.4.1 from
2010-06-29.

'_exptl_absorpt_correction_type' value 'MULTI-SCAN'
changed to 'multi-scan' according to
/home/saulius/struct/CIF-dictionaries/cif_core.dic dictionary named
'cif_core.dic' version 2.4.1 from 2010-06-29.

Automatic conversion script
Id: cif_fix_values 1715 2011-07-08 13:25:40Z adriana 
;
_cod_original_sg_symbol_H-M P-1
_cod_database_code 4066066

loop_
_symmetry_equiv_pos_as_xyz
'x, y, z'
'-x, -y, -z'

loop_
_atom_site_label
_atom_site_type_symbol
_atom_site_fract_x
_atom_site_fract_y
_atom_site_fract_z
_atom_site_U_iso_or_equiv
_atom_site_adp_type
_atom_site_occupancy
_atom_site_symmetry_multiplicity
_atom_site_calc_flag
_atom_site_refinement_flags
_atom_site_disorder_assembly
_atom_site_disorder_group
Fe1 Fe 0.69568(6) 0.55049(5) 0.36131(3) 0.03254(18) Uani 1 1 d . . .
Fe2 Fe 0.40792(6) 0.51790(5) 0.27374(3) 0.03235(18) Uani 1 1 d . A .
S1 S 0.56530(11) 0.38558(9) 0.24152(6) 0.0321(2) Uani 1 1 d . A .
C1 C 0.7152(5) 0.6984(4) 0.4367(3) 0.0400(10) Uani 1 1 d . A .
O1 O 0.7287(4) 0.7943(3) 0.48506(19) 0.0610(9) Uani 1 1 d . . .
C2 C 0.9051(5) 0.5488(4) 0.3810(3) 0.0472(11) Uani 1 1 d . A .
O2 O 1.0355(4) 0.5493(4) 0.3949(3) 0.0870(12) Uani 1 1 d . . .
C3 C 0.6453(5) 0.4594(4) 0.4345(3) 0.0378(10) Uani 1 1 d . A .
O3 O 0.6121(4) 0.4056(3) 0.48248(19) 0.0556(8) Uani 1 1 d . . .
C4 C 0.3810(5) 0.6611(4) 0.3365(3) 0.0411(10) Uani 1 1 d . . .
O4 O 0.3659(4) 0.7541(3) 0.3765(2) 0.0642(9) Uani 1 1 d . A .
C5 C 0.2322(5) 0.4791(4) 0.1838(3) 0.0467(11) Uani 1 1 d . . .
O5 O 0.1180(4) 0.4596(3) 0.1324(2) 0.0749(11) Uani 1 1 d . A .
C6 C 0.3074(5) 0.4169(4) 0.3292(3) 0.0396(10) Uani 1 1 d . . .
O6 O 0.2447(4) 0.3512(3) 0.3642(2) 0.0566(8) Uani 1 1 d . A .
N1 N 0.3598(4) 0.1488(3) 0.2243(2) 0.0384(8) Uani 1 1 d . A .
C7 C 0.4966(5) 0.2283(3) 0.2597(2) 0.0329(9) Uani 1 1 d . . .
C8 C 0.6134(5) 0.1876(3) 0.3202(2) 0.0339(9) Uani 1 1 d . A .
C9 C 0.7765(5) 0.2207(4) 0.3253(3) 0.0436(11) Uani 1 1 d . . .
H9A H 0.8158 0.2685 0.2906 0.052 Uiso 1 1 calc R A .
C10 C 0.8807(5) 0.1825(4) 0.3820(3) 0.0572(13) Uani 1 1 d . A .
H10A H 0.9900 0.2049 0.3854 0.069 Uiso 1 1 calc R . .
C11 C 0.8233(6) 0.1117(4) 0.4332(3) 0.0573(13) Uani 1 1 d . . .
H11A H 0.8937 0.0867 0.4715 0.069 Uiso 1 1 calc R A .
C12 C 0.6619(6) 0.0779(4) 0.4280(3) 0.0525(12) Uani 1 1 d . A .
H12A H 0.6230 0.0303 0.4628 0.063 Uiso 1 1 calc R . .
C13 C 0.5569(5) 0.1149(4) 0.3707(3) 0.0436(11) Uani 1 1 d . . .
H13A H 0.4474 0.0903 0.3665 0.052 Uiso 1 1 calc R A .
C14 C 0.2408(5) 0.1634(4) 0.1592(3) 0.0413(10) Uani 1 1 d . . .
C15 C 0.2720(5) 0.1834(4) 0.0851(3) 0.0493(11) Uani 1 1 d . A .
H15A H 0.3764 0.1975 0.0791 0.059 Uiso 1 1 calc R . .
C16 C 0.1478(6) 0.1824(5) 0.0188(3) 0.0606(13) Uani 1 1 d . . .
H16A H 0.1693 0.1953 -0.0315 0.073 Uiso 1 1 calc R A .
C17 C -0.0055(6) 0.1627(5) 0.0274(3) 0.0651(15) Uani 1 1 d . A .
H17A H -0.0880 0.1628 -0.0169 0.078 Uiso 1 1 calc R . .
C18 C -0.0375(6) 0.1428(5) 0.1010(3) 0.0618(14) Uani 1 1 d . . .
H18A H -0.1419 0.1304 0.1068 0.074 Uiso 1 1 calc R A .
C19 C 0.0844(5) 0.1408(4) 0.1674(3) 0.0490(11) Uani 1 1 d . A .
H19A H 0.0614 0.1245 0.2167 0.059 Uiso 1 1 calc R . .
C20 C 0.7039(4) 0.6472(3) 0.2740(2) 0.0331(11) Uani 0.55(3) 1 d P A 1
N2 N 0.5599(4) 0.6321(3) 0.2301(2) 0.0323(10) Uani 0.55(3) 1 d P A 1
N2' N 0.7039(4) 0.6472(3) 0.2740(2) 0.0331(11) Uani 0.45(3) 1 d P A 2
C20' C 0.5599(4) 0.6321(3) 0.2301(2) 0.0323(10) Uani 0.45(3) 1 d P A 2
C21 C 0.8493(4) 0.7203(3) 0.2581(3) 0.0344(9) Uani 1 1 d . . .
C22 C 0.8994(5) 0.6712(4) 0.1876(3) 0.0536(12) Uani 1 1 d . A .
H22A H 0.8388 0.5932 0.1488 0.064 Uiso 1 1 calc R . .
C23 C 1.0410(6) 0.7391(5) 0.1750(3) 0.0616(14) Uani 1 1 d . . .
H23A H 1.0751 0.7054 0.1278 0.074 Uiso 1 1 calc R A .
C24 C 1.1305(6) 0.8540(5) 0.2308(4) 0.0646(15) Uani 1 1 d . A .
H24A H 1.2240 0.8995 0.2213 0.078 Uiso 1 1 calc R . .
C25 C 1.0821(6) 0.9013(5) 0.3001(4) 0.0724(16) Uani 1 1 d . . .
H25A H 1.1429 0.9799 0.3384 0.087 Uiso 1 1 calc R A .
C26 C 0.9434(5) 0.8346(4) 0.3150(3) 0.0570(13) Uani 1 1 d . A .
H26A H 0.9135 0.8674 0.3639 0.068 Uiso 1 1 calc R . .
C27 C 0.5213(4) 0.6973(4) 0.1648(2) 0.0338(9) Uani 1 1 d . . .
C28 C 0.4449(6) 0.6261(5) 0.0822(3) 0.0568(13) Uani 1 1 d . A .
H28A H 0.4222 0.5365 0.0671 0.068 Uiso 1 1 calc R . .
C29 C 0.4021(6) 0.6902(6) 0.0215(3) 0.0732(16) Uani 1 1 d . . .
H29A H 0.3514 0.6426 -0.0344 0.088 Uiso 1 1 calc R A .
C30 C 0.4332(6) 0.8211(6) 0.0427(4) 0.0657(15) Uani 1 1 d . A .
H30A H 0.4034 0.8625 0.0016 0.079 Uiso 1 1 calc R . .
C31 C 0.5080(6) 0.8913(5) 0.1244(3) 0.0629(14) Uani 1 1 d . . .
H31A H 0.5290 0.9808 0.1392 0.075 Uiso 1 1 calc R A .
C32 C 0.5529(6) 0.8297(4) 0.1855(3) 0.0501(12) Uani 1 1 d . A .
H32A H 0.6050 0.8784 0.2410 0.060 Uiso 1 1 calc R . .

loop_
_atom_site_aniso_label
_atom_site_aniso_U_11
_atom_site_aniso_U_22
_atom_site_aniso_U_33
_atom_site_aniso_U_23
_atom_site_aniso_U_13
_atom_site_aniso_U_12
Fe1 0.0307(3) 0.0305(3) 0.0364(4) 0.0116(3) 0.0068(2) 0.0074(2)
Fe2 0.0280(3) 0.0308(3) 0.0400(4) 0.0122(3) 0.0099(2) 0.0081(2)
S1 0.0313(5) 0.0281(5) 0.0381(6) 0.0104(4) 0.0113(4) 0.0072(4)
C1 0.045(3) 0.037(2) 0.038(2) 0.015(2) 0.0060(19) 0.012(2)
O1 0.078(2) 0.0428(19) 0.053(2) 0.0031(16) 0.0075(18) 0.0161(17)
C2 0.042(3) 0.042(3) 0.059(3) 0.017(2) 0.009(2) 0.014(2)
O2 0.036(2) 0.089(3) 0.137(4) 0.033(2) 0.016(2) 0.0247(19)
C3 0.036(2) 0.036(2) 0.037(2) 0.0035(19) 0.0048(19) 0.0131(18)
O3 0.079(2) 0.0487(19) 0.046(2) 0.0201(16) 0.0252(17) 0.0165(16)
C4 0.038(2) 0.044(3) 0.047(3) 0.021(2) 0.013(2) 0.014(2)
O4 0.077(2) 0.054(2) 0.066(2) 0.0078(18) 0.0224(18) 0.0336(18)
C5 0.041(3) 0.036(2) 0.062(3) 0.015(2) 0.012(2) 0.010(2)
O5 0.050(2) 0.065(2) 0.088(3) 0.0094(19) -0.021(2) 0.0184(18)
C6 0.034(2) 0.038(2) 0.048(3) 0.007(2) 0.015(2) 0.0118(19)
O6 0.059(2) 0.052(2) 0.065(2) 0.0241(17) 0.0329(17) 0.0049(16)
N1 0.038(2) 0.0312(18) 0.044(2) 0.0115(15) 0.0090(16) 0.0063(16)
C7 0.035(2) 0.029(2) 0.036(2) 0.0097(18) 0.0123(18) 0.0105(18)
C8 0.035(2) 0.024(2) 0.042(2) 0.0073(17) 0.0103(18) 0.0091(17)
C9 0.039(3) 0.040(2) 0.060(3) 0.021(2) 0.018(2) 0.013(2)
C10 0.037(3) 0.060(3) 0.081(4) 0.027(3) 0.013(2) 0.019(2)
C11 0.050(3) 0.056(3) 0.066(3) 0.023(3) -0.001(2) 0.023(2)
C12 0.061(3) 0.052(3) 0.054(3) 0.028(2) 0.019(2) 0.016(2)
C13 0.041(3) 0.041(2) 0.051(3) 0.016(2) 0.013(2) 0.010(2)
C14 0.043(3) 0.027(2) 0.045(3) 0.0063(19) 0.002(2) 0.0040(18)
C15 0.048(3) 0.045(3) 0.047(3) 0.009(2) 0.007(2) 0.004(2)
C16 0.064(4) 0.067(3) 0.042(3) 0.009(2) 0.006(2) 0.011(3)
C17 0.053(3) 0.064(3) 0.061(4) 0.016(3) -0.014(3) 0.010(3)
C18 0.040(3) 0.063(3) 0.073(4) 0.016(3) 0.000(3) 0.012(2)
C19 0.042(3) 0.048(3) 0.050(3) 0.013(2) 0.005(2) 0.005(2)
C20 0.033(2) 0.0284(19) 0.038(2) 0.0084(16) 0.0097(17) 0.0081(16)
N2 0.034(2) 0.0271(18) 0.038(2) 0.0115(16) 0.0111(17) 0.0079(15)
N2' 0.033(2) 0.0284(19) 0.038(2) 0.0084(16) 0.0097(17) 0.0081(16)
C20' 0.034(2) 0.0271(18) 0.038(2) 0.0115(16) 0.0111(17) 0.0079(15)
C21 0.032(2) 0.028(2) 0.046(3) 0.0167(19) 0.0094(19) 0.0097(17)
C22 0.052(3) 0.046(3) 0.065(3) 0.013(2) 0.025(2) 0.010(2)
C23 0.066(4) 0.064(3) 0.081(4) 0.038(3) 0.047(3) 0.026(3)
C24 0.041(3) 0.063(3) 0.109(5) 0.049(3) 0.034(3) 0.014(3)
C25 0.049(3) 0.051(3) 0.100(5) 0.020(3) 0.010(3) -0.011(3)
C26 0.051(3) 0.048(3) 0.061(3) 0.005(2) 0.019(2) -0.002(2)
C27 0.033(2) 0.038(2) 0.036(2) 0.0140(19) 0.0138(18) 0.0115(18)
C28 0.067(3) 0.050(3) 0.047(3) 0.014(2) 0.011(2) 0.005(2)
C29 0.074(4) 0.100(5) 0.042(3) 0.030(3) 0.006(3) 0.015(3)
C30 0.059(3) 0.094(4) 0.072(4) 0.056(3) 0.023(3) 0.038(3)
C31 0.081(4) 0.055(3) 0.076(4) 0.035(3) 0.032(3) 0.038(3)
C32 0.068(3) 0.046(3) 0.047(3) 0.018(2) 0.019(2) 0.028(2)

loop_
_atom_type_symbol
_atom_type_description
_atom_type_scat_dispersion_real
_atom_type_scat_dispersion_imag
_atom_type_scat_source
C C 0.0033 0.0016 'International Tables Vol C Tables 4.2.6.8 and 6.1.1.4'
H H 0.0000 0.0000 'International Tables Vol C Tables 4.2.6.8 and 6.1.1.4'
N N 0.0061 0.0033 'International Tables Vol C Tables 4.2.6.8 and 6.1.1.4'
O O 0.0106 0.0060 'International Tables Vol C Tables 4.2.6.8 and 6.1.1.4'
S S 0.1246 0.1234 'International Tables Vol C Tables 4.2.6.8 and 6.1.1.4'
Fe Fe 0.3463 0.8444 'International Tables Vol C Tables 4.2.6.8 and 6.1.1.4'

loop_
_geom_angle_atom_site_label_1
_geom_angle_atom_site_label_2
_geom_angle_atom_site_label_3
_geom_angle
C1 Fe1 C3 91.24(19)
C1 Fe1 C2 99.61(19)
C3 Fe1 C2 95.98(19)
C1 Fe1 C20 88.25(17)
C3 Fe1 C20 168.43(16)
C2 Fe1 C20 95.50(17)
C1 Fe1 S1 153.38(13)
C3 Fe1 S1 95.37(14)
C2 Fe1 S1 105.27(14)
C20 Fe1 S1 80.20(12)
C1 Fe1 Fe2 98.04(13)
C3 Fe1 Fe2 97.72(13)
C2 Fe1 Fe2 157.34(15)
C20 Fe1 Fe2 70.93(11)
S1 Fe1 Fe2 55.55(4)
C4 Fe2 C6 92.95(19)
C4 Fe2 C5 98.74(19)
C6 Fe2 C5 94.4(2)
C4 Fe2 N2 87.46(17)
C6 Fe2 N2 168.18(16)
C5 Fe2 N2 97.22(18)
C4 Fe2 S1 150.71(14)
C6 Fe2 S1 93.36(14)
C5 Fe2 S1 109.25(15)
N2 Fe2 S1 80.76(12)
C4 Fe2 Fe1 95.12(14)
C6 Fe2 Fe1 96.76(14)
C5 Fe2 Fe1 161.71(15)
N2 Fe2 Fe1 71.45(11)
S1 Fe2 Fe1 55.73(5)
C7 S1 Fe2 112.72(14)
C7 S1 Fe1 115.07(14)
Fe2 S1 Fe1 68.72(6)
O1 C1 Fe1 179.5(4)
O2 C2 Fe1 178.6(5)
O3 C3 Fe1 177.5(4)
O4 C4 Fe2 178.9(4)
O5 C5 Fe2 174.8(4)
O6 C6 Fe2 178.9(4)
C7 N1 C14 125.5(3)
N1 C7 C8 117.3(3)
N1 C7 S1 125.4(3)
C8 C7 S1 117.4(3)
C13 C8 C9 119.3(4)
C13 C8 C7 119.3(4)
C9 C8 C7 121.4(4)
C10 C9 C8 119.9(4)
C10 C9 H9A 120.0
C8 C9 H9A 120.0
C11 C10 C9 120.3(4)
C11 C10 H10A 119.9
C9 C10 H10A 119.9
C12 C11 C10 120.0(4)
C12 C11 H11A 120.0
C10 C11 H11A 120.0
C11 C12 C13 120.0(5)
C11 C12 H12A 120.0
C13 C12 H12A 120.0
C8 C13 C12 120.5(4)
C8 C13 H13A 119.7
C12 C13 H13A 119.7
C15 C14 C19 119.7(4)
C15 C14 N1 121.9(4)
C19 C14 N1 117.9(4)
C14 C15 C16 120.1(5)
C14 C15 H15A 119.9
C16 C15 H15A 119.9
C17 C16 C15 120.3(5)
C17 C16 H16A 119.9
C15 C16 H16A 119.9
C18 C17 C16 120.0(5)
C18 C17 H17A 120.0
C16 C17 H17A 120.0
C17 C18 C19 120.7(5)
C17 C18 H18A 119.6
C19 C18 H18A 119.6
C14 C19 C18 119.2(5)
C14 C19 H19A 120.4
C18 C19 H19A 120.4
N2 C20 C21 124.3(3)
N2 C20 Fe1 109.5(3)
C21 C20 Fe1 126.2(3)
C20 N2 C27 123.9(3)
C20 N2 Fe2 108.1(3)
C27 N2 Fe2 127.8(3)
C26 C21 C22 118.6(4)
C26 C21 C20 121.1(4)
C22 C21 C20 120.2(4)
C21 C22 C23 119.7(4)
C21 C22 H22A 120.2
C23 C22 H22A 120.2
C24 C23 C22 121.0(5)
C24 C23 H23A 119.5
C22 C23 H23A 119.5
C25 C24 C23 119.3(5)
C25 C24 H24A 120.4
C23 C24 H24A 120.4
C24 C25 C26 120.9(5)
C24 C25 H25A 119.6
C26 C25 H25A 119.6
C21 C26 C25 120.5(5)
C21 C26 H26A 119.7
C25 C26 H26A 119.7
C32 C27 C28 119.2(4)
C32 C27 N2 120.6(4)
C28 C27 N2 120.1(4)
C27 C28 C29 119.2(5)
C27 C28 H28A 120.4
C29 C28 H28A 120.4
C30 C29 C28 121.1(5)
C30 C29 H29A 119.4
C28 C29 H29A 119.4
C29 C30 C31 119.7(5)
C29 C30 H30A 120.2
C31 C30 H30A 120.2
C30 C31 C32 120.2(5)
C30 C31 H31A 119.9
C32 C31 H31A 119.9
C27 C32 C31 120.6(4)
C27 C32 H32A 119.7
C31 C32 H32A 119.7

loop_
_geom_bond_atom_site_label_1
_geom_bond_atom_site_label_2
_geom_bond_distance
Fe1 C1 1.779(5)
Fe1 C3 1.804(5)
Fe1 C2 1.819(5)
Fe1 C20 1.987(4)
Fe1 S1 2.2829(18)
Fe1 Fe2 2.574(2)
Fe2 C4 1.785(5)
Fe2 C6 1.796(5)
Fe2 C5 1.830(5)
Fe2 N2 1.991(4)
Fe2 S1 2.2780(18)
S1 C7 1.819(4)
C1 O1 1.148(5)
C2 O2 1.128(5)
C3 O3 1.141(5)
C4 O4 1.145(5)
C5 O5 1.132(5)
C6 O6 1.144(5)
N1 C7 1.267(5)
N1 C14 1.417(5)
C7 C8 1.507(5)
C8 C13 1.374(5)
C8 C9 1.387(5)
C9 C10 1.386(6)
C9 H9A 0.9300
C10 C11 1.374(6)
C10 H10A 0.9300
C11 C12 1.372(6)
C11 H11A 0.9300
C12 C13 1.387(6)
C12 H12A 0.9300
C13 H13A 0.9300
C14 C15 1.371(6)
C14 C19 1.390(6)
C15 C16 1.391(6)
C15 H15A 0.9300
C16 C17 1.365(7)
C16 H16A 0.9300
C17 C18 1.365(7)
C17 H17A 0.9300
C18 C19 1.392(6)
C18 H18A 0.9300
C19 H19A 0.9300
C20 N2 1.292(4)
C20 C21 1.464(5)
N2 C27 1.457(5)
C21 C26 1.374(5)
C21 C22 1.380(6)
C22 C23 1.390(6)
C22 H22A 0.9300
C23 C24 1.361(7)
C23 H23A 0.9300
C24 C25 1.350(7)
C24 H24A 0.9300
C25 C26 1.382(7)
C25 H25A 0.9300
C26 H26A 0.9300
C27 C32 1.375(5)
C27 C28 1.378(6)
C28 C29 1.394(7)
C28 H28A 0.9300
C29 C30 1.359(7)
C29 H29A 0.9300
C30 C31 1.360(7)
C30 H30A 0.9300
C31 C32 1.384(6)
C31 H31A 0.9300
C32 H32A 0.9300

loop_
_geom_torsion_atom_site_label_1
_geom_torsion_atom_site_label_2
_geom_torsion_atom_site_label_3
_geom_torsion_atom_site_label_4
_geom_torsion
C1 Fe1 Fe2 C4 -0.54(19)
C3 Fe1 Fe2 C4 91.82(19)
C2 Fe1 Fe2 C4 -141.5(4)
C20 Fe1 Fe2 C4 -85.87(18)
S1 Fe1 Fe2 C4 -176.95(14)
C1 Fe1 Fe2 C6 -94.1(2)
C3 Fe1 Fe2 C6 -1.76(17)
C2 Fe1 Fe2 C6 125.0(4)
C20 Fe1 Fe2 C6 -179.45(16)
S1 Fe1 Fe2 C6 89.46(15)
C1 Fe1 Fe2 C5 138.7(4)
C3 Fe1 Fe2 C5 -129.0(4)
C2 Fe1 Fe2 C5 -2.2(6)
C20 Fe1 Fe2 C5 53.4(4)
S1 Fe1 Fe2 C5 -37.7(4)
C1 Fe1 Fe2 N2 85.04(18)
C3 Fe1 Fe2 N2 177.41(16)
C2 Fe1 Fe2 N2 -55.9(4)
C20 Fe1 Fe2 N2 -0.28(14)
S1 Fe1 Fe2 N2 -91.36(12)
C1 Fe1 Fe2 S1 176.41(14)
C3 Fe1 Fe2 S1 -91.23(14)
C2 Fe1 Fe2 S1 35.5(3)
C20 Fe1 Fe2 S1 91.08(12)
C4 Fe2 S1 C7 115.5(3)
C6 Fe2 S1 C7 13.38(18)
C5 Fe2 S1 C7 -82.5(2)
N2 Fe2 S1 C7 -176.95(17)
Fe1 Fe2 S1 C7 109.27(15)
C4 Fe2 S1 Fe1 6.2(3)
C6 Fe2 S1 Fe1 -95.89(14)
C5 Fe2 S1 Fe1 168.27(15)
N2 Fe2 S1 Fe1 73.79(12)
C1 Fe1 S1 C7 -114.0(3)
C3 Fe1 S1 C7 -10.29(19)
C2 Fe1 S1 C7 87.4(2)
C20 Fe1 S1 C7 -179.51(17)
Fe2 Fe1 S1 C7 -105.99(15)
C1 Fe1 S1 Fe2 -8.0(3)
C3 Fe1 S1 Fe2 95.70(13)
C2 Fe1 S1 Fe2 -166.59(14)
C20 Fe1 S1 Fe2 -73.52(11)
C3 Fe1 C1 O1 152(50)
C2 Fe1 C1 O1 56(50)
C20 Fe1 C1 O1 -39(50)
S1 Fe1 C1 O1 -103(50)
Fe2 Fe1 C1 O1 -110(50)
C1 Fe1 C2 O2 29(17)
C3 Fe1 C2 O2 -63(17)
C20 Fe1 C2 O2 118(17)
S1 Fe1 C2 O2 -161(17)
Fe2 Fe1 C2 O2 170(17)
C1 Fe1 C3 O3 19(9)
C2 Fe1 C3 O3 119(9)
C20 Fe1 C3 O3 -68(9)
S1 Fe1 C3 O3 -135(9)
Fe2 Fe1 C3 O3 -79(9)
C6 Fe2 C4 O4 155(22)
C5 Fe2 C4 O4 -110(22)
N2 Fe2 C4 O4 -13(22)
S1 Fe2 C4 O4 53(22)
Fe1 Fe2 C4 O4 58(22)
C4 Fe2 C5 O5 -29(4)
C6 Fe2 C5 O5 64(4)
N2 Fe2 C5 O5 -118(4)
S1 Fe2 C5 O5 160(4)
Fe1 Fe2 C5 O5 -168(4)
C4 Fe2 C6 O6 -157(21)
C5 Fe2 C6 O6 104(21)
N2 Fe2 C6 O6 -65(22)
S1 Fe2 C6 O6 -5(21)
Fe1 Fe2 C6 O6 -61(21)
C14 N1 C7 C8 -172.9(4)
C14 N1 C7 S1 5.5(6)
Fe2 S1 C7 N1 59.3(4)
Fe1 S1 C7 N1 135.6(3)
Fe2 S1 C7 C8 -122.3(3)
Fe1 S1 C7 C8 -46.1(3)
N1 C7 C8 C13 -36.1(5)
S1 C7 C8 C13 145.4(3)
N1 C7 C8 C9 143.1(4)
S1 C7 C8 C9 -35.4(5)
C13 C8 C9 C10 -1.2(6)
C7 C8 C9 C10 179.6(4)
C8 C9 C10 C11 0.1(7)
C9 C10 C11 C12 0.4(7)
C10 C11 C12 C13 0.2(7)
C9 C8 C13 C12 1.8(6)
C7 C8 C13 C12 -178.9(4)
C11 C12 C13 C8 -1.3(7)
C7 N1 C14 C15 55.0(6)
C7 N1 C14 C19 -133.0(4)
C19 C14 C15 C16 0.8(6)
N1 C14 C15 C16 172.6(4)
C14 C15 C16 C17 0.5(7)
C15 C16 C17 C18 -0.5(8)
C16 C17 C18 C19 -0.8(8)
C15 C14 C19 C18 -2.0(6)
N1 C14 C19 C18 -174.2(4)
C17 C18 C19 C14 2.0(7)
C1 Fe1 C20 N2 -98.7(3)
C3 Fe1 C20 N2 -11.1(9)
C2 Fe1 C20 N2 161.8(3)
S1 Fe1 C20 N2 57.2(2)
Fe2 Fe1 C20 N2 0.4(2)
C1 Fe1 C20 C21 83.8(3)
C3 Fe1 C20 C21 171.4(7)
C2 Fe1 C20 C21 -15.7(3)
S1 Fe1 C20 C21 -120.3(3)
Fe2 Fe1 C20 C21 -177.1(3)
C21 C20 N2 C27 -7.0(6)
Fe1 C20 N2 C27 175.4(3)
C21 C20 N2 Fe2 177.1(3)
Fe1 C20 N2 Fe2 -0.6(3)
C4 Fe2 N2 C20 96.7(3)
C6 Fe2 N2 C20 4.4(9)
C5 Fe2 N2 C20 -164.8(3)
S1 Fe2 N2 C20 -56.4(2)
Fe1 Fe2 N2 C20 0.4(2)
C4 Fe2 N2 C27 -79.1(3)
C6 Fe2 N2 C27 -171.3(7)
C5 Fe2 N2 C27 19.4(3)
S1 Fe2 N2 C27 127.9(3)
Fe1 Fe2 N2 C27 -175.3(3)
N2 C20 C21 C26 112.0(5)
Fe1 C20 C21 C26 -70.8(5)
N2 C20 C21 C22 -71.9(5)
Fe1 C20 C21 C22 105.3(4)
C26 C21 C22 C23 -1.2(7)
C20 C21 C22 C23 -177.5(4)
C21 C22 C23 C24 -0.6(7)
C22 C23 C24 C25 1.2(8)
C23 C24 C25 C26 0.0(8)
C22 C21 C26 C25 2.4(7)
C20 C21 C26 C25 178.6(4)
C24 C25 C26 C21 -1.9(8)
C20 N2 C27 C32 -63.5(5)
Fe2 N2 C27 C32 111.6(4)
C20 N2 C27 C28 119.9(4)
Fe2 N2 C27 C28 -64.9(5)
C32 C27 C28 C29 0.3(7)
N2 C27 C28 C29 176.9(4)
C27 C28 C29 C30 -0.6(8)
C28 C29 C30 C31 0.3(9)
C29 C30 C31 C32 0.3(8)
C28 C27 C32 C31 0.3(7)
N2 C27 C32 C31 -176.3(4)
C30 C31 C32 C27 -0.6(8)
